data_7134879
loop_
_publ_author_name
'Zheng, Yiyi'
'Wu, Mingxia'
'Sun, Shiyue'
'Zi, You'
'Sun, Fei'
'Wu, Xin-Xing'

_publ_section_title
;
 Divergent synthesis of alkylphosphonate-containing indanes and indenes
 <i>via</i> norbornene derivative-controlled palladium-catalyzed
 three-component systems.
;
_journal_issue 72
_journal_name_full 'Chemical communications (Cambridge, England)'
_journal_page_first 13687
_journal_page_last 13690
_journal_paper_doi 10.1039/d5cc03545g
_journal_volume 61
_journal_year 2025
_chemical_formula_sum 'C26 H33 O4 P'
_chemical_formula_weight 440.49
_space_group_crystal_system monoclinic
_space_group_IT_number 14
_space_group_name_Hall '-P 2yn'
_space_group_name_H-M_alt 'P 1 21/n 1'
_atom_sites_solution_hydrogens geom
_audit_creation_method SHELXL-2018/3
_audit_update_record
;
2025-05-17 deposited with the CCDC.	2025-08-04 downloaded from the CCDC.
;
_cell_angle_alpha 90
_cell_angle_beta 106.397(9)
_cell_angle_gamma 90
_cell_formula_units_Z 4
_cell_length_a 15.887(8)
_cell_length_b 9.640(5)
_cell_length_c 16.117(8)
_cell_measurement_reflns_used 3602
_cell_measurement_temperature 296(2)
_cell_measurement_theta_max 27.712
_cell_measurement_theta_min 2.491
_cell_volume 2368(2)
_computing_structure_refinement 'SHELXL-2018/3 (Sheldrick, 2018)'
_diffrn_ambient_temperature 296(2)
_diffrn_measured_fraction_theta_full 0.987
_diffrn_measured_fraction_theta_max 0.987
_diffrn_measurement_device_type Bruker
_diffrn_radiation_type MoK\a
_diffrn_radiation_wavelength 0.71073
_diffrn_reflns_av_R_equivalents 0.1544
_diffrn_reflns_av_unetI/netI 0.1101
_diffrn_reflns_Laue_measured_fraction_full 0.987
_diffrn_reflns_Laue_measured_fraction_max 0.987
_diffrn_reflns_limit_h_max 18
_diffrn_reflns_limit_h_min -17
_diffrn_reflns_limit_k_max 10
_diffrn_reflns_limit_k_min -11
_diffrn_reflns_limit_l_max 12
_diffrn_reflns_limit_l_min -19
_diffrn_reflns_number 11329
_diffrn_reflns_point_group_measured_fraction_full 0.987
_diffrn_reflns_point_group_measured_fraction_max 0.987
_diffrn_reflns_theta_full 24.998
_diffrn_reflns_theta_max 24.998
_diffrn_reflns_theta_min 2.125
_exptl_absorpt_coefficient_mu 0.145
_exptl_crystal_colour colorless
_exptl_crystal_density_diffrn 1.236
_exptl_crystal_description block
_exptl_crystal_F_000 944
_exptl_transmission_factor_max 27.712
_exptl_transmission_factor_min 2.491
_refine_diff_density_max 0.389
_refine_diff_density_min -0.577
_refine_diff_density_rms 0.084
_refine_ls_extinction_method none
_refine_ls_goodness_of_fit_ref 1.103
_refine_ls_hydrogen_treatment constr
_refine_ls_matrix_type full
_refine_ls_number_parameters 286
_refine_ls_number_reflns 4127
_refine_ls_number_restraints 0
_refine_ls_restrained_S_all 1.103
_refine_ls_R_factor_all 0.1229
_refine_ls_R_factor_gt 0.0650
_refine_ls_shift/su_max 0.001
_refine_ls_shift/su_mean 0.000
_refine_ls_structure_factor_coef Fsqd
_refine_ls_weighting_details 'w=1/[\s^2^(Fo^2^)+(0.1500P)^2^+0.3876P] where P=(Fo^2^+2Fc^2^)/3'
_refine_ls_weighting_scheme calc
_refine_ls_wR_factor_gt 0.1973
_refine_ls_wR_factor_ref 0.2545
_reflns_Friedel_coverage 0.000
_reflns_number_gt 2746
_reflns_number_total 4127
_reflns_threshold_expression 'I > 2\s(I)'
_cod_data_source_file d5cc03545g2.cif
_cod_data_source_block 8
_cod_depositor_comments 'Adding full bibliography for 7134879--7134881.cif.'
_cod_original_sg_symbol_H-M 'P 21/n'
_cod_database_code 7134879
_shelx_shelxl_version_number 2018/3
_shelx_space_group_comment
;
The symmetry employed for this shelxl refinement is uniquely defined
by the following loop, which should always be used as a source of
symmetry information in preference to the above space-group names.
They are only intended as comments.
;

loop_
_space_group_symop_operation_xyz
'x, y, z'
'-x+1/2, y+1/2, -z+1/2'
'-x, -y, -z'
'x-1/2, -y-1/2, z-1/2'

loop_
_atom_site_label
_atom_site_type_symbol
_atom_site_fract_x
_atom_site_fract_y
_atom_site_fract_z
_atom_site_U_iso_or_equiv
_atom_site_adp_type
_atom_site_occupancy
_atom_site_site_symmetry_order
_atom_site_calc_flag
_atom_site_refinement_flags_posn
_atom_site_refinement_flags_adp
_atom_site_refinement_flags_occupancy
_atom_site_disorder_assembly
_atom_site_disorder_group
C1 C 0.4471(3) 0.4536(5) 0.7314(3) 0.0579(13) Uani 1 1 d . . . . .
H1 H 0.387774 0.462767 0.727262 0.069 Uiso 1 1 calc R U . . .
C2 C 0.4868(3) 0.5461(5) 0.6884(3) 0.0558(12) Uani 1 1 d . . . . .
H2 H 0.453723 0.617104 0.655829 0.067 Uiso 1 1 calc R U . . .
C3 C 0.5745(3) 0.5346(4) 0.6930(3) 0.0487(11) Uani 1 1 d . . . . .
H3 H 0.601390 0.598485 0.665493 0.058 Uiso 1 1 calc R U . . .
C4 C 0.6213(3) 0.4257(4) 0.7395(3) 0.0423(10) Uani 1 1 d . . . . .
C5 C 0.5810(3) 0.3332(4) 0.7831(3) 0.0410(10) Uani 1 1 d . . . . .
C6 C 0.4955(3) 0.3474(5) 0.7807(3) 0.0544(12) Uani 1 1 d . . . . .
H6 H 0.469807 0.287180 0.811495 0.065 Uiso 1 1 calc R U . . .
C7 C 0.6555(3) 0.2429(4) 0.8343(3) 0.0436(10) Uani 1 1 d . . . . .
H7 H 0.637366 0.152805 0.851515 0.052 Uiso 1 1 calc R U . . .
C8 C 0.7084(2) 0.3342(4) 0.9104(2) 0.0335(9) Uani 1 1 d . . . . .
H8 H 0.668253 0.389072 0.933526 0.040 Uiso 1 1 calc R U . . .
C9 C 0.7571(2) 0.4312(4) 0.8605(3) 0.0358(9) Uani 1 1 d . . . . .
H9 H 0.746745 0.529720 0.868893 0.043 Uiso 1 1 calc R U . . .
C10 C 0.7164(3) 0.3842(4) 0.7659(3) 0.0457(10) Uani 1 1 d . . . . .
H10 H 0.749358 0.412232 0.725630 0.055 Uiso 1 1 calc R U . . .
C11 C 0.8521(2) 0.3920(4) 0.8959(3) 0.0376(9) Uani 1 1 d . . . . .
C12 C 0.8658(2) 0.2966(4) 0.9627(3) 0.0340(9) Uani 1 1 d . . . . .
C13 C 0.7803(2) 0.2668(4) 0.9858(3) 0.0343(9) Uani 1 1 d . . . . .
C14 C 0.9485(2) 0.2477(4) 1.0037(3) 0.0401(10) Uani 1 1 d . . . . .
H14 H 0.956415 0.184106 1.048627 0.048 Uiso 1 1 calc R U . . .
C15 C 1.0206(2) 0.2938(4) 0.9774(3) 0.0424(10) Uani 1 1 d . . . . .
C16 C 1.0060(3) 0.3902(4) 0.9113(3) 0.0477(11) Uani 1 1 d . . . . .
H16 H 1.053556 0.422801 0.894044 0.057 Uiso 1 1 calc R U . . .
C17 C 0.9234(3) 0.4396(4) 0.8702(3) 0.0453(11) Uani 1 1 d . . . . .
H17 H 0.915424 0.503956 0.825646 0.054 Uiso 1 1 calc R U . . .
C18 C 1.1113(3) 0.2426(5) 1.0226(3) 0.0575(13) Uani 1 1 d . . . . .
H18A H 1.151647 0.275406 0.992516 0.086 Uiso 1 1 calc R U . . .
H18B H 1.111484 0.142970 1.023101 0.086 Uiso 1 1 calc R U . . .
H18C H 1.128652 0.276553 1.080923 0.086 Uiso 1 1 calc R U . . .
C19 C 0.7853(3) 0.3467(4) 1.0703(3) 0.0443(10) Uani 1 1 d . . . . .
H19A H 0.831634 0.308819 1.116637 0.066 Uiso 1 1 calc R U . . .
H19B H 0.730552 0.337965 1.083986 0.066 Uiso 1 1 calc R U . . .
H19C H 0.796979 0.442897 1.062769 0.066 Uiso 1 1 calc R U . . .
C20 C 0.7691(2) 0.1093(4) 0.9985(3) 0.0359(9) Uani 1 1 d . . . . .
H20A H 0.821359 0.076274 1.041215 0.043 Uiso 1 1 calc R U . . .
H20B H 0.766571 0.063014 0.944456 0.043 Uiso 1 1 calc R U . . .
C21 C 0.6475(3) 0.1216(5) 1.1822(3) 0.0520(12) Uani 1 1 d . . . . .
H21 H 0.608446 0.194646 1.150632 0.062 Uiso 1 1 calc R U . . .
C22 C 0.5936(3) -0.0001(6) 1.1946(4) 0.0671(14) Uani 1 1 d . . . . .
H22A H 0.558234 -0.031919 1.139265 0.101 Uiso 1 1 calc R U . . .
H22B H 0.556351 0.027042 1.229375 0.101 Uiso 1 1 calc R U . . .
H22C H 0.631815 -0.073532 1.222988 0.101 Uiso 1 1 calc R U . . .
C23 C 0.7042(5) 0.1796(7) 1.2662(4) 0.093(2) Uani 1 1 d . . . . .
H23A H 0.747313 0.111924 1.293955 0.140 Uiso 1 1 calc R U . . .
H23B H 0.668372 0.202059 1.303329 0.140 Uiso 1 1 calc R U . . .
H23C H 0.733216 0.261916 1.254892 0.140 Uiso 1 1 calc R U . . .
C24 C 0.6047(3) -0.1880(4) 0.9679(3) 0.0489(11) Uani 1 1 d . . . . .
H24 H 0.548665 -0.142220 0.964066 0.059 Uiso 1 1 calc R U . . .
C25 C 0.6077(4) -0.3258(6) 1.0119(4) 0.0885(19) Uani 1 1 d . . . . .
H25A H 0.663071 -0.369669 1.016688 0.133 Uiso 1 1 calc R U . . .
H25B H 0.561107 -0.383620 0.978590 0.133 Uiso 1 1 calc R U . . .
H25C H 0.600658 -0.312329 1.068616 0.133 Uiso 1 1 calc R U . . .
C26 C 0.6180(4) -0.1973(7) 0.8798(4) 0.0882(19) Uani 1 1 d . . . . .
H26A H 0.615962 -0.105905 0.855601 0.132 Uiso 1 1 calc R U . . .
H26B H 0.572592 -0.253363 0.843201 0.132 Uiso 1 1 calc R U . . .
H26C H 0.674141 -0.238425 0.884105 0.132 Uiso 1 1 calc R U . . .
O1 O 0.7109(2) 0.2353(3) 0.77744(19) 0.0508(8) Uani 1 1 d . . . . .
O2 O 0.59216(17) 0.1225(3) 0.9875(2) 0.0465(7) Uani 1 1 d . . . . .
O3 O 0.67642(19) -0.1070(3) 1.0235(2) 0.0571(9) Uani 1 1 d . . . . .
O4 O 0.70736(18) 0.0797(3) 1.13293(19) 0.0486(8) Uani 1 1 d . . . . .
P1 P 0.67560(6) 0.05576(10) 1.03185(7) 0.0384(4) Uani 1 1 d . . . . .

loop_
_atom_site_aniso_label
_atom_site_aniso_U_11
_atom_site_aniso_U_22
_atom_site_aniso_U_33
_atom_site_aniso_U_23
_atom_site_aniso_U_13
_atom_site_aniso_U_12
C1 0.036(2) 0.063(3) 0.071(4) 0.007(2) 0.010(2) -0.003(2)
C2 0.051(3) 0.051(3) 0.059(3) 0.014(2) 0.004(2) 0.004(2)
C3 0.049(3) 0.046(2) 0.048(3) 0.0105(19) 0.010(2) -0.0072(19)
C4 0.042(2) 0.041(2) 0.045(3) 0.0007(17) 0.012(2) -0.0035(18)
C5 0.042(2) 0.037(2) 0.040(2) 0.0023(16) 0.004(2) -0.0076(17)
C6 0.043(3) 0.058(3) 0.061(3) 0.011(2) 0.012(2) -0.016(2)
C7 0.047(2) 0.033(2) 0.051(3) 0.0012(17) 0.013(2) -0.0065(17)
C8 0.031(2) 0.0279(18) 0.042(2) 0.0013(15) 0.0118(18) -0.0005(15)
C9 0.035(2) 0.0288(18) 0.046(3) 0.0012(16) 0.0150(19) -0.0010(15)
C10 0.048(3) 0.045(2) 0.049(3) 0.0038(18) 0.020(2) 0.0012(19)
C11 0.037(2) 0.0277(18) 0.053(3) -0.0056(16) 0.019(2) -0.0031(15)
C12 0.030(2) 0.0284(18) 0.045(2) -0.0093(16) 0.0122(18) -0.0043(15)
C13 0.030(2) 0.0288(18) 0.047(2) -0.0029(15) 0.0160(19) 0.0007(14)
C14 0.034(2) 0.035(2) 0.052(3) -0.0053(17) 0.014(2) -0.0005(16)
C15 0.028(2) 0.038(2) 0.062(3) -0.0163(19) 0.013(2) -0.0039(16)
C16 0.036(2) 0.045(2) 0.071(3) -0.012(2) 0.029(2) -0.0097(18)
C17 0.043(2) 0.039(2) 0.060(3) -0.0025(18) 0.025(2) -0.0066(18)
C18 0.037(2) 0.058(3) 0.080(4) -0.008(2) 0.021(2) 0.001(2)
C19 0.041(2) 0.041(2) 0.053(3) -0.0071(18) 0.017(2) -0.0014(17)
C20 0.030(2) 0.0310(19) 0.048(2) 0.0022(16) 0.0133(19) 0.0029(15)
C21 0.051(3) 0.054(3) 0.058(3) 0.005(2) 0.026(2) 0.002(2)
C22 0.059(3) 0.074(3) 0.076(4) 0.013(3) 0.032(3) -0.008(3)
C23 0.102(5) 0.110(5) 0.075(4) -0.026(4) 0.039(4) -0.034(4)
C24 0.036(2) 0.036(2) 0.076(3) -0.005(2) 0.018(2) -0.0046(17)
C25 0.102(5) 0.048(3) 0.120(5) 0.006(3) 0.039(4) -0.022(3)
C26 0.104(5) 0.085(4) 0.083(4) -0.012(3) 0.037(4) 0.016(4)
O1 0.0568(19) 0.0423(16) 0.0517(19) -0.0095(13) 0.0125(16) 0.0058(14)
O2 0.0324(15) 0.0420(16) 0.066(2) 0.0040(13) 0.0157(15) 0.0040(12)
O3 0.0401(17) 0.0308(16) 0.093(3) 0.0049(14) 0.0073(17) -0.0011(12)
O4 0.0343(16) 0.069(2) 0.0410(18) 0.0057(14) 0.0087(14) -0.0009(13)
P1 0.0298(6) 0.0320(6) 0.0539(8) 0.0042(4) 0.0128(5) 0.0002(4)

loop_
_atom_type_symbol
_atom_type_description
_atom_type_scat_dispersion_real
_atom_type_scat_dispersion_imag
_atom_type_scat_source
C C 0.0033 0.0016 'International Tables Vol C Tables 4.2.6.8 and 6.1.1.4'
H H 0.0000 0.0000 'International Tables Vol C Tables 4.2.6.8 and 6.1.1.4'
O O 0.0106 0.0060 'International Tables Vol C Tables 4.2.6.8 and 6.1.1.4'
P P 0.1023 0.0942 'International Tables Vol C Tables 4.2.6.8 and 6.1.1.4'

loop_
_geom_angle_atom_site_label_1
_geom_angle_atom_site_label_2
_geom_angle_atom_site_label_3
_geom_angle
_geom_angle_site_symmetry_1
_geom_angle_site_symmetry_3
_geom_angle_publ_flag
C2 C1 C6 120.2(4) . . ?
C3 C2 C1 121.2(4) . . ?
C4 C3 C2 118.1(4) . . ?
C3 C4 C5 120.4(4) . . ?
C3 C4 C10 134.5(4) . . ?
C5 C4 C10 104.7(4) . . ?
C6 C5 C4 121.3(4) . . ?
C6 C5 C7 134.2(4) . . ?
C4 C5 C7 104.0(3) . . ?
C5 C6 C1 118.7(4) . . ?
O1 C7 C5 101.9(3) . . ?
O1 C7 C8 103.9(3) . . ?
C5 C7 C8 105.7(3) . . ?
C7 C8 C13 119.7(3) . . ?
C7 C8 C9 99.7(3) . . ?
C13 C8 C9 106.8(3) . . ?
C11 C9 C10 113.3(3) . . ?
C11 C9 C8 104.0(3) . . ?
C10 C9 C8 101.6(3) . . ?
O1 C10 C4 101.9(3) . . ?
O1 C10 C9 100.8(3) . . ?
C4 C10 C9 107.9(3) . . ?
C12 C11 C17 119.2(4) . . ?
C12 C11 C9 112.5(3) . . ?
C17 C11 C9 128.3(4) . . ?
C14 C12 C11 121.4(3) . . ?
C14 C12 C13 127.6(4) . . ?
C11 C12 C13 110.9(3) . . ?
C12 C13 C19 106.9(3) . . ?
C12 C13 C20 111.0(3) . . ?
C19 C13 C20 110.5(3) . . ?
C12 C13 C8 103.7(3) . . ?
C19 C13 C8 108.9(3) . . ?
C20 C13 C8 115.3(3) . . ?
C12 C14 C15 119.8(4) . . ?
C16 C15 C14 118.2(4) . . ?
C16 C15 C18 121.5(3) . . ?
C14 C15 C18 120.3(4) . . ?
C17 C16 C15 122.1(3) . . ?
C16 C17 C11 119.3(4) . . ?
C13 C20 P1 117.2(2) . . ?
O4 C21 C22 109.9(4) . . ?
O4 C21 C23 106.0(4) . . ?
C22 C21 C23 113.0(4) . . ?
O3 C24 C26 108.6(4) . . ?
O3 C24 C25 105.6(4) . . ?
C26 C24 C25 113.7(4) . . ?
C7 O1 C10 95.8(3) . . ?
C24 O3 P1 124.1(3) . . ?
C21 O4 P1 122.3(3) . . ?
O2 P1 O3 115.06(17) . . ?
O2 P1 O4 114.88(16) . . ?
O3 P1 O4 103.06(17) . . ?
O2 P1 C20 116.07(18) . . ?
O3 P1 C20 103.50(16) . . ?
O4 P1 C20 102.48(18) . . ?

loop_
_geom_bond_atom_site_label_1
_geom_bond_atom_site_label_2
_geom_bond_distance
_geom_bond_site_symmetry_2
_geom_bond_publ_flag
C1 C2 1.386(6) . ?
C1 C6 1.388(7) . ?
C2 C3 1.379(7) . ?
C3 C4 1.378(6) . ?
C4 C5 1.398(5) . ?
C4 C10 1.505(6) . ?
C5 C6 1.354(6) . ?
C5 C7 1.513(6) . ?
C7 O1 1.440(5) . ?
C7 C8 1.550(5) . ?
C8 C13 1.555(5) . ?
C8 C9 1.571(5) . ?
C9 C11 1.503(5) . ?
C9 C10 1.546(6) . ?
C10 O1 1.453(5) . ?
C11 C12 1.385(5) . ?
C11 C17 1.390(5) . ?
C12 C14 1.376(5) . ?
C12 C13 1.534(5) . ?
C13 C19 1.547(5) . ?
C13 C20 1.549(5) . ?
C14 C15 1.401(5) . ?
C15 C16 1.384(6) . ?
C15 C18 1.502(6) . ?
C16 C17 1.377(6) . ?
C20 P1 1.792(3) . ?
C21 O4 1.458(5) . ?
C21 C22 1.498(6) . ?
C21 C23 1.507(8) . ?
C24 O3 1.460(5) . ?
C24 C26 1.497(6) . ?
C24 C25 1.500(7) . ?
O2 P1 1.465(3) . ?
O3 P1 1.576(3) . ?
O4 P1 1.580(3) . ?
